data_7057691
loop_
_publ_author_name
'Xu, Li'
'Wang, Zhifang'
'Lu, Ying'
'Yan, Tingting'
'Tian, Hongrui'
'Li, Xiaohui'
'Wang, Shuang'
'Sun, Xiuwei'
'Zhang, Zhong'
'Dang, Tianyi'
'Liu, Shuxia'

_publ_section_title
;
 Synthesis and proton conductivity of two novel molybdate polymers
;
_journal_issue 20
_journal_name_full 'New Journal of Chemistry'
_journal_page_first 16516
_journal_paper_doi 10.1039/C8NJ03781G
_journal_volume 42
_journal_year 2018
_chemical_formula_moiety 'H8 Mo16 Na2 O56, 2(C36 H24 Co N6), 2(H2 O)'
_chemical_formula_sum 'C72 H60 Co2 Mo16 N12 Na2 O58'
_chemical_formula_weight 3720.20
_space_group_crystal_system triclinic
_space_group_IT_number 2
_space_group_name_Hall '-P 1'
_space_group_name_H-M_alt 'P -1'
_symmetry_space_group_name_Hall '-P 1'
_symmetry_space_group_name_H-M 'P -1'
_atom_sites_solution_hydrogens mixed
_atom_sites_solution_primary direct
_audit_creation_date 2018-08-12
_audit_creation_method
;
Olex2 1.2
(compiled 2018.05.29 svn.r3508 for OlexSys, GUI svn.r5506)
;
_audit_update_record
;
2018-08-12 deposited with the CCDC.
2018-08-16 downloaded from the CCDC.
;
_cell_angle_alpha 89.715(5)
_cell_angle_beta 88.414(5)
_cell_angle_gamma 74.499(5)
_cell_formula_units_Z 1
_cell_length_a 11.184(5)
_cell_length_b 14.349(5)
_cell_length_c 16.169(5)
_cell_measurement_reflns_used 5383
_cell_measurement_temperature 293(2)
_cell_measurement_theta_max 28.301
_cell_measurement_theta_min 2.300
_cell_volume 2499.4(16)
_computing_cell_refinement 'SAINT V8.18C (?, 2016)'
_computing_data_reduction 'SAINT V8.18C (?, 2016)'
_computing_molecular_graphics 'Olex2 (Dolomanov et al., 2009)'
_computing_publication_material 'Olex2 (Dolomanov et al., 2009)'
_computing_structure_refinement 'ShelXL (Sheldrick, 2015)'
_computing_structure_solution 'SIR2004 (Burla et al.,  2007)'
_diffrn_ambient_temperature 293.15
_diffrn_measured_fraction_theta_full 0.995
_diffrn_measured_fraction_theta_max 0.986
_diffrn_measurement_device_type 'Bruker P4'
_diffrn_measurement_method '\w scans'
_diffrn_radiation_monochromator graphite
_diffrn_radiation_type MoK\a
_diffrn_radiation_wavelength 0.71069
_diffrn_reflns_av_R_equivalents 0.0235
_diffrn_reflns_av_unetI/netI 0.0514
_diffrn_reflns_Laue_measured_fraction_full 0.995
_diffrn_reflns_Laue_measured_fraction_max 0.986
_diffrn_reflns_limit_h_max 14
_diffrn_reflns_limit_h_min -14
_diffrn_reflns_limit_k_max 19
_diffrn_reflns_limit_k_min -17
_diffrn_reflns_limit_l_max 21
_diffrn_reflns_limit_l_min -18
_diffrn_reflns_number 18627
_diffrn_reflns_point_group_measured_fraction_full 0.995
_diffrn_reflns_point_group_measured_fraction_max 0.986
_diffrn_reflns_theta_full 25.240
_diffrn_reflns_theta_max 28.354
_diffrn_reflns_theta_min 1.890
_exptl_absorpt_coefficient_mu 2.370
_exptl_absorpt_correction_T_max 0.7457
_exptl_absorpt_correction_T_min 0.4807
_exptl_absorpt_correction_type multi-scan
_exptl_absorpt_process_details
'SADABS-2014/5 (Bruker,2014/5) was used for absorption correction. wR2(int) was 0.1492 before and 0.0623 after correction. The Ratio of minimum to maximum transmission is 0.6446. The \l/2 correction factor is 0.00150.'
_exptl_crystal_colour yellow
_exptl_crystal_colour_primary yellow
_exptl_crystal_density_diffrn 2.472
_exptl_crystal_density_method 'not measured'
_exptl_crystal_description block
_exptl_crystal_F_000 1787
_exptl_crystal_size_max 0.24
_exptl_crystal_size_mid 0.18
_exptl_crystal_size_min 0.14
_refine_diff_density_max 0.601
_refine_diff_density_min -0.880
_refine_diff_density_rms 0.125
_refine_ls_extinction_method none
_refine_ls_goodness_of_fit_ref 1.013
_refine_ls_hydrogen_treatment constr
_refine_ls_matrix_type full
_refine_ls_number_parameters 730
_refine_ls_number_reflns 12304
_refine_ls_number_restraints 0
_refine_ls_restrained_S_all 1.013
_refine_ls_R_factor_all 0.0530
_refine_ls_R_factor_gt 0.0330
_refine_ls_shift/su_max 0.002
_refine_ls_shift/su_mean 0.000
_refine_ls_structure_factor_coef Fsqd
_refine_ls_weighting_details 'w=1/[\s^2^(Fo^2^)+(0.0295P)^2^] where P=(Fo^2^+2Fc^2^)/3'
_refine_ls_weighting_scheme calc
_refine_ls_wR_factor_gt 0.0685
_refine_ls_wR_factor_ref 0.0752
_reflns_Friedel_coverage 0.000
_reflns_number_gt 9345
_reflns_number_total 12304
_reflns_threshold_expression 'I > 2\s(I)'
_cod_data_source_file c8nj03781g2.cif
_cod_data_source_block y
_cod_depositor_comments 'Adding full bibliography for 7057691--7057692.cif.'
_cod_database_code 7057691
_shelx_shelxl_version_number 2018/3
_shelx_space_group_comment
;
The symmetry employed for this shelxl refinement is uniquely defined
by the following loop, which should always be used as a source of
symmetry information in preference to the above space-group names.
They are only intended as comments.
;
_shelx_estimated_absorpt_t_max 0.733
_shelx_estimated_absorpt_t_min 0.600
_olex2_refinement_description
;
1. Fixed Uiso
 At 1.2 times of:
  All C(H) groups
 At 1.5 times of:
  All O(H,H) groups
2.a Riding coordinates:
 O21(H21A,H21B), O20(H20A,H20B), O29(H29A,H29B)
2.b Aromatic/amide H refined with riding coordinates:
 C27(H27), C28(H28), C29(H29), C31(H31), C36(H36), C35(H35), C34(H34),
 C16(H16), C17(H17), C15(H15), C12(H12), C11(H11), C10(H10), C8(H8), C7(H7),
 C24(H24), C23(H23), C22(H22), C20(H20), C19(H19), C32(H32), C3(H3), C4(H4),
 C5(H5)
;
_olex2_submission_special_instructions 'No special instructions were received'

loop_
_space_group_symop_operation_xyz
'x, y, z'
'-x, -y, -z'

loop_
_atom_site_label
_atom_site_type_symbol
_atom_site_fract_x
_atom_site_fract_y
_atom_site_fract_z
_atom_site_U_iso_or_equiv
_atom_site_adp_type
_atom_site_occupancy
_atom_site_site_symmetry_order
_atom_site_calc_flag
_atom_site_refinement_flags_posn
Mo6 Mo 0.16298(3) 0.58087(2) 0.72430(2) 0.01831(7) Uani 1 1 d .
Mo5 Mo -0.05064(3) 0.77505(2) 0.60757(2) 0.01900(8) Uani 1 1 d .
Mo7 Mo -0.14063(3) 0.73505(3) 0.79671(2) 0.02309(8) Uani 1 1 d .
Mo3 Mo 0.14657(3) 0.83982(2) 0.76661(2) 0.02199(8) Uani 1 1 d .
Mo4 Mo 0.25195(3) 0.74756(3) 0.55433(2) 0.02409(8) Uani 1 1 d .
Mo2 Mo 0.34983(3) 0.65133(3) 0.89862(2) 0.02479(8) Uani 1 1 d .
Mo1 Mo 0.45530(3) 0.67403(2) 0.70759(2) 0.02055(8) Uani 1 1 d .
Mo8 Mo 0.04591(4) 0.69434(3) 0.97663(2) 0.03309(10) Uani 1 1 d .
Na1 Na 0.10709(18) 0.57149(14) 0.46765(13) 0.0465(5) Uani 1 1 d .
O7 O 0.1228(2) 0.6417(2) 0.62840(17) 0.0274(6) Uani 1 1 d .
O21 O 0.2086(3) 0.4613(2) 0.3679(2) 0.0452(9) Uani 1 1 d .
H21A H 0.272847 0.476968 0.350256 0.068 Uiso 1 1 d R
H21B H 0.163067 0.466628 0.325976 0.068 Uiso 1 1 d R
O23 O 0.3229(3) 0.8304(2) 0.51764(18) 0.0346(7) Uani 1 1 d .
O20 O 0.1065(3) 0.4402(2) 0.5539(2) 0.0440(8) Uani 1 1 d .
H20A H 0.162163 0.389790 0.535424 0.066 Uiso 1 1 d R
H20B H 0.133433 0.440570 0.602094 0.066 Uiso 1 1 d R
O19 O 0.2265(3) 0.6875(2) 0.46883(17) 0.0326(7) Uani 1 1 d .
O18 O -0.0624(3) 0.7196(2) 0.51565(17) 0.0289(7) Uani 1 1 d .
O6 O 0.0907(2) 0.82448(19) 0.58289(16) 0.0226(6) Uani 1 1 d .
O22 O -0.1627(3) 0.8809(2) 0.60471(18) 0.0296(7) Uani 1 1 d .
O10 O -0.1290(2) 0.7023(2) 0.68003(16) 0.0244(6) Uani 1 1 d .
O15 O -0.2421(3) 0.8459(2) 0.79465(19) 0.0360(7) Uani 1 1 d .
O9 O 0.0144(2) 0.7950(2) 0.73773(16) 0.0269(6) Uani 1 1 d .
O8 O 0.0320(3) 0.6009(2) 0.79033(17) 0.0293(7) Uani 1 1 d .
O5 O 0.3729(2) 0.65192(19) 0.60703(16) 0.0243(6) Uani 1 1 d .
O17 O 0.2159(3) 0.45871(19) 0.70496(18) 0.0283(7) Uani 1 1 d .
O4 O 0.2762(2) 0.8006(2) 0.69527(17) 0.0275(6) Uani 1 1 d .
O1 O 0.2837(3) 0.6229(2) 0.77056(17) 0.0294(7) Uani 1 1 d .
O27 O 0.5463(3) 0.7409(2) 0.66871(18) 0.0322(7) Uani 1 1 d .
O28 O 0.5525(3) 0.5600(2) 0.71347(18) 0.0318(7) Uani 1 1 d .
O2 O 0.4369(2) 0.7122(2) 0.81948(17) 0.0266(6) Uani 1 1 d .
O24 O 0.1013(3) 0.9629(2) 0.7704(2) 0.0435(8) Uani 1 1 d .
O16 O -0.2269(3) 0.6627(2) 0.8329(2) 0.0404(8) Uani 1 1 d .
O12 O 0.1956(3) 0.6216(2) 0.93489(18) 0.0315(7) Uani 1 1 d .
O11 O -0.0601(3) 0.7577(2) 0.89711(18) 0.0347(7) Uani 1 1 d .
O3 O 0.1914(3) 0.7979(2) 0.86496(18) 0.0347(7) Uani 1 1 d .
O25 O 0.4437(3) 0.5383(2) 0.9033(2) 0.0459(9) Uani 1 1 d .
O26 O 0.3769(3) 0.7044(3) 0.98625(19) 0.0452(9) Uani 1 1 d .
O13 O 0.0631(4) 0.7772(3) 1.0472(2) 0.0629(11) Uani 1 1 d .
O14 O -0.0238(3) 0.6189(3) 1.0270(2) 0.0606(12) Uani 1 1 d .
Co1 Co 0.63289(4) 0.20097(3) 0.76298(3) 0.01528(11) Uani 1 1 d .
N1 N 0.7115(3) 0.1178(2) 0.85276(18) 0.0181(7) Uani 1 1 d .
N2 N 0.4931(3) 0.2394(2) 0.84003(18) 0.0192(7) Uani 1 1 d .
N3 N 0.7050(3) 0.3024(2) 0.79845(19) 0.0200(7) Uani 1 1 d .
N4 N 0.7827(3) 0.1600(2) 0.69392(19) 0.0190(7) Uani 1 1 d .
N5 N 0.5456(3) 0.2776(2) 0.67268(19) 0.0200(7) Uani 1 1 d .
N6 N 0.5601(3) 0.1023(2) 0.72114(19) 0.0187(7) Uani 1 1 d .
C27 C 0.5659(4) 0.0143(3) 0.7503(3) 0.0284(9) Uani 1 1 d .
H27 H 0.611042 -0.006581 0.797488 0.034 Uiso 1 1 calc R
C28 C 0.5069(4) -0.0471(3) 0.7128(3) 0.0394(12) Uani 1 1 d .
H28 H 0.512509 -0.107849 0.735253 0.047 Uiso 1 1 calc R
C29 C 0.4401(4) -0.0186(3) 0.6426(3) 0.0393(12) Uani 1 1 d .
H29 H 0.401137 -0.060046 0.617055 0.047 Uiso 1 1 calc R
C30 C 0.4316(4) 0.0736(3) 0.6099(3) 0.0288(10) Uani 1 1 d .
C31 C 0.3662(4) 0.1123(4) 0.5376(3) 0.0355(11) Uani 1 1 d .
H31 H 0.325738 0.074801 0.508214 0.043 Uiso 1 1 calc R
C33 C 0.4190(4) 0.2643(3) 0.5549(2) 0.0274(9) Uani 1 1 d .
C25 C 0.4850(3) 0.2270(3) 0.6261(2) 0.0202(8) Uani 1 1 d .
C36 C 0.5403(4) 0.3682(3) 0.6517(3) 0.0268(9) Uani 1 1 d .
H36 H 0.581672 0.403383 0.682876 0.032 Uiso 1 1 calc R
C35 C 0.4731(4) 0.4117(3) 0.5829(3) 0.0290(10) Uani 1 1 d .
H35 H 0.468495 0.475843 0.570368 0.035 Uiso 1 1 calc R
C34 C 0.4154(4) 0.3617(3) 0.5349(3) 0.0323(11) Uani 1 1 d .
H34 H 0.373302 0.390787 0.488738 0.039 Uiso 1 1 calc R
C16 C 0.9349(4) 0.0622(3) 0.6039(3) 0.0308(10) Uani 1 1 d .
H16 H 0.958371 0.008710 0.568986 0.037 Uiso 1 1 calc R
C17 C 1.0155(4) 0.1173(3) 0.6164(3) 0.0349(11) Uani 1 1 d .
H17 H 1.093322 0.101723 0.590108 0.042 Uiso 1 1 calc R
C18 C 0.9796(4) 0.1971(3) 0.6692(3) 0.0286(10) Uani 1 1 d .
C14 C 0.8617(4) 0.2154(3) 0.7070(2) 0.0208(8) Uani 1 1 d .
C15 C 0.8186(4) 0.0854(3) 0.6426(2) 0.0246(9) Uani 1 1 d .
H15 H 0.764604 0.047771 0.632339 0.030 Uiso 1 1 calc R
C13 C 0.8205(3) 0.2932(3) 0.7635(2) 0.0206(8) Uani 1 1 d .
C12 C 0.8254(4) 0.0591(3) 0.8572(3) 0.0264(9) Uani 1 1 d .
H12 H 0.881335 0.055969 0.812931 0.032 Uiso 1 1 calc R
C11 C 0.8631(4) 0.0015(3) 0.9275(3) 0.0351(11) Uani 1 1 d .
H11 H 0.942828 -0.039669 0.928890 0.042 Uiso 1 1 calc R
C10 C 0.7843(4) 0.0057(3) 0.9927(3) 0.0364(11) Uani 1 1 d .
H10 H 0.809576 -0.032408 1.039000 0.044 Uiso 1 1 calc R
C9 C 0.6639(4) 0.0678(3) 0.9907(3) 0.0283(9) Uani 1 1 d .
C8 C 0.5731(4) 0.0818(4) 1.0562(3) 0.0408(12) Uani 1 1 d .
H8 H 0.592445 0.045997 1.104404 0.049 Uiso 1 1 calc R
C7 C 0.4609(4) 0.1446(4) 1.0510(3) 0.0381(11) Uani 1 1 d .
H7 H 0.404165 0.151200 1.095159 0.046 Uiso 1 1 calc R
C6 C 0.4273(4) 0.2020(3) 0.9778(3) 0.0284(9) Uani 1 1 d .
C2 C 0.5137(3) 0.1881(3) 0.9120(2) 0.0209(8) Uani 1 1 d .
C1 C 0.6321(3) 0.1229(3) 0.9185(2) 0.0196(8) Uani 1 1 d .
C24 C 0.6601(4) 0.3763(3) 0.8494(2) 0.0243(9) Uani 1 1 d .
H24 H 0.582066 0.383641 0.874256 0.029 Uiso 1 1 calc R
C23 C 0.7263(4) 0.4435(3) 0.8670(3) 0.0306(10) Uani 1 1 d .
H23 H 0.691634 0.495004 0.902491 0.037 Uiso 1 1 calc R
C22 C 0.8409(4) 0.4337(3) 0.8325(3) 0.0321(11) Uani 1 1 d .
H22 H 0.885131 0.478323 0.844235 0.038 Uiso 1 1 calc R
C21 C 0.8922(4) 0.3560(3) 0.7790(3) 0.0274(9) Uani 1 1 d .
C20 C 1.0123(4) 0.3367(4) 0.7397(3) 0.0383(12) Uani 1 1 d .
H20 H 1.062552 0.377355 0.750077 0.046 Uiso 1 1 calc R
C26 C 0.4917(3) 0.1314(3) 0.6523(2) 0.0219(8) Uani 1 1 d .
C19 C 1.0542(4) 0.2615(4) 0.6883(3) 0.0386(12) Uani 1 1 d .
H19 H 1.133299 0.250559 0.664342 0.046 Uiso 1 1 calc R
C32 C 0.3620(4) 0.2031(4) 0.5108(3) 0.0348(11) Uani 1 1 d .
H32 H 0.320906 0.225650 0.462488 0.042 Uiso 1 1 calc R
C3 C 0.3861(4) 0.3065(3) 0.8324(3) 0.0289(10) Uani 1 1 d .
H3 H 0.371049 0.341234 0.783309 0.035 Uiso 1 1 calc R
C4 C 0.2956(4) 0.3264(4) 0.8960(3) 0.0410(12) Uani 1 1 d .
H4 H 0.222238 0.374804 0.889626 0.049 Uiso 1 1 calc R
C5 C 0.3160(4) 0.2735(4) 0.9684(3) 0.0408(12) Uani 1 1 d .
H5 H 0.255853 0.285543 1.010756 0.049 Uiso 1 1 calc R
O29 O 0.2184(8) 0.1134(4) 0.8227(4) 0.182(4) Uani 1 1 d .
H29A H 0.182931 0.069467 0.833732 0.273 Uiso 1 1 d R
H29B H 0.205511 0.099577 0.766552 0.273 Uiso 1 1 d R

loop_
_atom_site_aniso_label
_atom_site_aniso_U_11
_atom_site_aniso_U_22
_atom_site_aniso_U_33
_atom_site_aniso_U_23
_atom_site_aniso_U_13
_atom_site_aniso_U_12
Mo6 0.01867(16) 0.01614(16) 0.02020(17) -0.00092(13) -0.00010(13) -0.00483(13)
Mo5 0.01715(16) 0.01984(17) 0.01950(17) -0.00081(13) -0.00151(13) -0.00393(13)
Mo7 0.01847(17) 0.02507(19) 0.02278(19) -0.00020(14) 0.00424(14) -0.00121(14)
Mo3 0.01925(17) 0.01917(18) 0.02692(19) -0.00570(14) 0.00179(14) -0.00418(14)
Mo4 0.01928(17) 0.02582(19) 0.02559(19) -0.00141(15) 0.00192(14) -0.00349(15)
Mo2 0.02216(18) 0.0313(2) 0.02060(18) -0.00225(15) -0.00232(14) -0.00629(16)
Mo1 0.01881(16) 0.02032(18) 0.02293(18) -0.00277(14) 0.00085(14) -0.00602(14)
Mo8 0.0287(2) 0.0411(2) 0.0249(2) 0.00250(17) 0.00028(16) -0.00146(18)
Na1 0.0436(11) 0.0392(12) 0.0581(13) -0.0086(10) 0.0086(10) -0.0143(10)
O7 0.0245(15) 0.0293(16) 0.0245(15) 0.0033(12) 0.0013(12) -0.0004(13)
O21 0.043(2) 0.050(2) 0.046(2) -0.0081(17) 0.0033(16) -0.0172(17)
O23 0.0303(16) 0.0379(19) 0.0364(18) 0.0005(14) 0.0069(14) -0.0112(15)
O20 0.050(2) 0.044(2) 0.037(2) -0.0086(16) -0.0030(16) -0.0111(17)
O19 0.0315(16) 0.0412(19) 0.0242(16) -0.0011(13) 0.0008(13) -0.0084(15)
O18 0.0299(16) 0.0324(17) 0.0242(16) -0.0058(12) -0.0023(13) -0.0075(14)
O6 0.0217(14) 0.0194(14) 0.0271(15) 0.0010(11) 0.0009(12) -0.0061(12)
O22 0.0250(15) 0.0235(16) 0.0382(18) -0.0009(13) -0.0043(13) -0.0023(13)
O10 0.0208(14) 0.0273(15) 0.0252(15) -0.0020(12) 0.0000(12) -0.0066(12)
O15 0.0295(16) 0.0330(18) 0.0366(18) -0.0008(14) 0.0020(14) 0.0066(14)
O9 0.0249(15) 0.0382(18) 0.0201(15) 0.0001(12) -0.0019(12) -0.0125(13)
O8 0.0279(15) 0.0295(16) 0.0271(16) 0.0032(13) 0.0049(13) -0.0025(13)
O5 0.0257(15) 0.0235(15) 0.0225(15) -0.0044(11) 0.0003(12) -0.0047(12)
O17 0.0277(15) 0.0190(15) 0.0362(17) 0.0000(12) -0.0022(13) -0.0029(12)
O4 0.0237(14) 0.0283(16) 0.0272(16) 0.0027(12) 0.0002(12) -0.0014(13)
O1 0.0323(16) 0.0373(18) 0.0253(16) -0.0050(13) -0.0016(13) -0.0208(14)
O27 0.0318(16) 0.0301(17) 0.0367(18) -0.0022(13) 0.0063(14) -0.0127(14)
O28 0.0315(16) 0.0225(16) 0.0387(18) -0.0023(13) -0.0016(14) -0.0025(13)
O2 0.0248(15) 0.0293(16) 0.0274(16) -0.0063(12) 0.0011(12) -0.0104(13)
O24 0.0417(19) 0.0221(17) 0.063(2) -0.0071(15) 0.0010(17) -0.0020(15)
O16 0.0361(18) 0.044(2) 0.041(2) 0.0012(15) 0.0133(15) -0.0117(16)
O12 0.0293(16) 0.0366(18) 0.0304(17) 0.0020(13) 0.0005(13) -0.0119(14)
O11 0.0315(16) 0.0408(19) 0.0246(16) -0.0034(14) -0.0002(13) 0.0028(14)
O3 0.0296(16) 0.0438(19) 0.0274(17) -0.0103(14) -0.0009(13) -0.0042(15)
O25 0.0368(19) 0.039(2) 0.055(2) 0.0069(17) 0.0030(17) 0.0012(16)
O26 0.052(2) 0.068(3) 0.0250(17) -0.0042(16) -0.0055(16) -0.032(2)
O13 0.073(3) 0.069(3) 0.037(2) -0.0193(19) -0.010(2) 0.000(2)
O14 0.0306(19) 0.077(3) 0.068(3) 0.035(2) 0.0080(18) -0.0052(19)
Co1 0.0159(2) 0.0145(2) 0.0147(2) -0.00124(19) 0.00038(19) -0.0029(2)
N1 0.0216(16) 0.0152(16) 0.0167(16) -0.0028(12) -0.0001(13) -0.0038(13)
N2 0.0182(16) 0.0220(17) 0.0158(16) -0.0036(13) 0.0012(13) -0.0025(14)
N3 0.0251(17) 0.0169(17) 0.0177(16) 0.0018(13) -0.0042(14) -0.0050(14)
N4 0.0209(16) 0.0181(16) 0.0165(16) -0.0019(13) 0.0035(13) -0.0030(14)
N5 0.0161(15) 0.0208(17) 0.0202(17) -0.0010(13) 0.0027(13) -0.0003(13)
N6 0.0168(15) 0.0182(16) 0.0197(17) -0.0025(13) -0.0013(13) -0.0023(13)
C27 0.031(2) 0.018(2) 0.035(2) -0.0008(18) -0.0060(19) -0.0051(18)
C28 0.042(3) 0.023(2) 0.055(3) 0.000(2) -0.006(2) -0.011(2)
C29 0.041(3) 0.035(3) 0.045(3) -0.016(2) -0.002(2) -0.017(2)
C30 0.026(2) 0.038(3) 0.025(2) -0.0115(19) -0.0018(18) -0.011(2)
C31 0.025(2) 0.054(3) 0.031(3) -0.010(2) -0.0070(19) -0.016(2)
C33 0.0185(19) 0.040(3) 0.018(2) 0.0022(18) -0.0017(16) 0.0016(18)
C25 0.0162(18) 0.024(2) 0.0165(19) -0.0044(15) 0.0020(15) 0.0003(16)
C36 0.033(2) 0.018(2) 0.025(2) 0.0023(17) 0.0006(18) -0.0003(18)
C35 0.035(2) 0.018(2) 0.029(2) 0.0059(17) 0.0041(19) 0.0025(18)
C34 0.022(2) 0.045(3) 0.020(2) 0.010(2) 0.0002(17) 0.007(2)
C16 0.031(2) 0.031(2) 0.024(2) -0.0022(18) 0.0139(18) 0.001(2)
C17 0.026(2) 0.041(3) 0.030(2) 0.009(2) 0.0130(19) 0.004(2)
C18 0.022(2) 0.034(2) 0.030(2) 0.0111(19) 0.0026(18) -0.0078(19)
C14 0.0217(19) 0.024(2) 0.0167(19) 0.0025(16) 0.0003(15) -0.0062(17)
C15 0.026(2) 0.021(2) 0.025(2) -0.0029(16) 0.0058(17) -0.0037(17)
C13 0.0213(19) 0.024(2) 0.0174(19) 0.0059(16) -0.0013(15) -0.0070(17)
C12 0.023(2) 0.027(2) 0.027(2) -0.0004(18) -0.0017(17) -0.0015(18)
C11 0.031(2) 0.029(2) 0.038(3) 0.007(2) -0.008(2) 0.005(2)
C10 0.040(3) 0.034(3) 0.029(2) 0.012(2) -0.009(2) 0.000(2)
C9 0.032(2) 0.029(2) 0.022(2) 0.0036(18) -0.0020(18) -0.0050(19)
C8 0.042(3) 0.057(3) 0.021(2) 0.021(2) 0.004(2) -0.009(2)
C7 0.038(3) 0.054(3) 0.023(2) 0.009(2) 0.005(2) -0.014(2)
C6 0.022(2) 0.039(3) 0.023(2) -0.0028(18) 0.0049(17) -0.0054(19)
C2 0.0219(19) 0.024(2) 0.0177(19) -0.0027(16) 0.0004(16) -0.0085(17)
C1 0.0217(19) 0.021(2) 0.0158(19) -0.0016(15) 0.0022(15) -0.0055(16)
C24 0.025(2) 0.022(2) 0.024(2) -0.0029(16) -0.0034(17) -0.0027(17)
C23 0.040(3) 0.020(2) 0.032(2) -0.0046(18) -0.010(2) -0.0069(19)
C22 0.041(3) 0.024(2) 0.036(3) 0.0056(19) -0.019(2) -0.016(2)
C21 0.029(2) 0.029(2) 0.028(2) 0.0079(18) -0.0075(18) -0.0142(19)
C20 0.033(3) 0.041(3) 0.049(3) 0.011(2) -0.005(2) -0.024(2)
C26 0.0196(19) 0.027(2) 0.0172(19) -0.0024(16) 0.0002(15) -0.0034(17)
C19 0.020(2) 0.051(3) 0.047(3) 0.016(2) 0.004(2) -0.015(2)
C32 0.022(2) 0.061(3) 0.020(2) -0.001(2) -0.0017(18) -0.008(2)
C3 0.024(2) 0.031(2) 0.027(2) 0.0036(18) 0.0016(18) 0.0014(18)
C4 0.021(2) 0.051(3) 0.042(3) 0.001(2) 0.005(2) 0.007(2)
C5 0.027(2) 0.065(4) 0.026(2) -0.002(2) 0.0114(19) -0.006(2)
O29 0.311(10) 0.112(5) 0.154(6) 0.060(5) -0.132(7) -0.101(6)

loop_
_atom_type_symbol
_atom_type_description
_atom_type_scat_dispersion_real
_atom_type_scat_dispersion_imag
_atom_type_scat_source
C C 0.0030 0.0020 'International Tables Vol C Tables 4.2.6.8 and 6.1.1.4'
H H 0.0000 0.0000 'International Tables Vol C Tables 4.2.6.8 and 6.1.1.4'
Co Co 0.3490 0.9720 'International Tables Vol C Tables 4.2.6.8 and 6.1.1.4'
Mo Mo -1.6830 0.6860 'International Tables Vol C Tables 4.2.6.8 and 6.1.1.4'
N N 0.0060 0.0030 'International Tables Vol C Tables 4.2.6.8 and 6.1.1.4'
Na Na 0.0360 0.0250 'International Tables Vol C Tables 4.2.6.8 and 6.1.1.4'
O O 0.0110 0.0060 'International Tables Vol C Tables 4.2.6.8 and 6.1.1.4'

loop_
_geom_angle_atom_site_label_1
_geom_angle_atom_site_label_2
_geom_angle_atom_site_label_3
_geom_angle
O7 Mo6 O1 109.37(13)
O8 Mo6 O7 110.06(13)
O8 Mo6 O1 110.91(14)
O17 Mo6 O7 108.46(14)
O17 Mo6 O8 108.49(14)
O17 Mo6 O1 109.50(13)
Mo7 Mo5 Mo4 122.085(13)
O7 Mo5 Mo7 86.18(7)
O7 Mo5 Mo4 50.54(7)
O18 Mo5 Mo7 131.01(10)
O18 Mo5 Mo4 86.92(10)
O18 Mo5 O7 84.99(12)
O18 Mo5 O6 100.59(13)
O18 Mo5 O10 99.44(13)
O18 Mo5 O9 159.02(12)
O6 Mo5 Mo7 123.42(8)
O6 Mo5 Mo4 27.25(8)
O6 Mo5 O7 75.60(11)
O6 Mo5 O9 78.73(11)
O22 Mo5 Mo7 90.51(10)
O22 Mo5 Mo4 124.84(10)
O22 Mo5 O7 169.76(12)
O22 Mo5 O18 104.40(14)
O22 Mo5 O6 98.33(13)
O22 Mo5 O10 100.28(13)
O22 Mo5 O9 96.40(12)
O10 Mo5 Mo7 31.57(8)
O10 Mo5 Mo4 131.43(8)
O10 Mo5 O7 81.86(11)
O10 Mo5 O6 148.22(11)
O10 Mo5 O9 73.79(11)
O9 Mo5 Mo7 44.71(7)
O9 Mo5 Mo4 83.38(7)
O9 Mo5 O7 74.47(10)
O10 Mo7 Mo5 31.06(8)
O10 Mo7 O9 72.73(10)
O10 Mo7 O8 77.80(10)
O10 Mo7 O11 149.33(12)
O15 Mo7 Mo5 87.96(10)
O15 Mo7 O10 100.36(13)
O15 Mo7 O9 91.01(13)
O15 Mo7 O8 167.00(13)
O15 Mo7 O11 95.46(14)
O9 Mo7 Mo5 44.11(6)
O9 Mo7 O8 76.12(10)
O8 Mo7 Mo5 84.05(7)
O16 Mo7 Mo5 131.35(11)
O16 Mo7 O10 100.48(14)
O16 Mo7 O15 103.88(15)
O16 Mo7 O9 164.66(14)
O16 Mo7 O8 89.08(13)
O16 Mo7 O11 100.99(15)
O11 Mo7 Mo5 125.03(10)
O11 Mo7 O9 80.93(12)
O11 Mo7 O8 80.90(11)
O4 Mo3 O9 112.05(13)
O24 Mo3 O9 109.16(14)
O24 Mo3 O4 109.65(15)
O24 Mo3 O3 107.92(15)
O3 Mo3 O9 108.70(13)
O3 Mo3 O4 109.28(13)
Mo1 Mo4 Mo5 115.68(3)
O7 Mo4 Mo5 44.05(6)
O7 Mo4 Mo1 85.33(6)
O23 Mo4 Mo5 129.41(10)
O23 Mo4 Mo1 93.87(10)
O23 Mo4 O7 170.51(13)
O23 Mo4 O19 104.77(14)
O23 Mo4 O6 102.49(13)
O23 Mo4 O5 106.87(13)
O23 Mo4 O4 88.99(12)
O19 Mo4 Mo5 87.02(10)
O19 Mo4 Mo1 130.22(10)
O19 Mo4 O7 82.75(12)
O19 Mo4 O6 102.34(13)
O19 Mo4 O5 101.60(13)
O19 Mo4 O4 165.86(12)
O6 Mo4 Mo5 27.85(8)
O6 Mo4 Mo1 118.23(8)
O6 Mo4 O7 69.83(10)
O6 Mo4 O4 77.29(10)
O5 Mo4 Mo5 118.80(9)
O5 Mo4 Mo1 28.73(8)
O5 Mo4 O7 76.71(10)
O5 Mo4 O6 135.50(12)
O5 Mo4 O4 70.65(11)
O4 Mo4 Mo5 86.66(7)
O4 Mo4 Mo1 43.54(6)
O4 Mo4 O7 83.92(9)
O1 Mo2 Mo1 46.96(7)
O1 Mo2 O3 74.93(10)
O2 Mo2 Mo1 29.00(8)
O2 Mo2 O1 73.46(11)
O2 Mo2 O12 148.83(12)
O2 Mo2 O3 78.00(11)
O12 Mo2 Mo1 129.02(9)
O12 Mo2 O1 82.36(11)
O12 Mo2 O3 76.92(11)
O3 Mo2 Mo1 83.70(7)
O25 Mo2 Mo1 90.03(12)
O25 Mo2 O1 91.63(14)
O25 Mo2 O2 102.30(14)
O25 Mo2 O12 97.68(15)
O25 Mo2 O3 165.99(14)
O25 Mo2 O26 104.24(17)
O26 Mo2 Mo1 128.64(11)
O26 Mo2 O1 163.86(14)
O26 Mo2 O2 99.84(14)
O26 Mo2 O12 98.11(14)
O26 Mo2 O3 89.41(14)
Mo2 Mo1 Mo4 119.58(3)
O5 Mo1 Mo4 27.32(8)
O5 Mo1 Mo2 124.44(8)
O5 Mo1 O4 72.18(11)
O5 Mo1 O1 80.88(10)
O4 Mo1 Mo4 46.48(7)
O4 Mo1 Mo2 85.40(7)
O4 Mo1 O1 72.17(10)
O1 Mo1 Mo4 82.63(7)
O1 Mo1 Mo2 43.64(6)
O27 Mo1 Mo4 90.86(10)
O27 Mo1 Mo2 131.75(10)
O27 Mo1 O5 100.12(13)
O27 Mo1 O4 92.42(13)
O27 Mo1 O1 163.58(13)
O27 Mo1 O28 104.12(14)
O27 Mo1 O2 102.09(13)
O28 Mo1 Mo4 123.54(10)
O28 Mo1 Mo2 89.69(10)
O28 Mo1 O5 96.25(13)
O28 Mo1 O4 161.42(12)
O28 Mo1 O1 91.99(12)
O28 Mo1 O2 101.83(13)
O2 Mo1 Mo4 128.06(9)
O2 Mo1 Mo2 29.79(8)
O2 Mo1 O5 146.82(12)
O2 Mo1 O4 82.51(11)
O2 Mo1 O1 70.98(10)
O12 Mo8 O11 113.85(13)
O13 Mo8 O12 112.03(17)
O13 Mo8 O11 108.45(16)
O14 Mo8 O12 107.71(16)
O14 Mo8 O11 107.63(15)
O14 Mo8 O13 106.9(2)
Mo6 O7 Mo5 125.57(14)
Mo6 O7 Mo4 124.11(13)
Mo5 O7 Mo4 85.42(9)
H21A O21 H21B 104.6
H20A O20 H20B 97.7
Mo4 O6 Mo5 124.90(14)
Mo5 O10 Mo7 117.37(14)
Mo5 O9 Mo7 91.18(10)
Mo3 O9 Mo5 127.96(13)
Mo3 O9 Mo7 140.83(14)
Mo6 O8 Mo7 128.48(14)
Mo4 O5 Mo1 123.95(15)
Mo3 O4 Mo4 122.04(13)
Mo3 O4 Mo1 129.20(13)
Mo1 O4 Mo4 89.98(10)
Mo6 O1 Mo2 139.95(15)
Mo6 O1 Mo1 130.65(14)
Mo2 O1 Mo1 89.40(9)
Mo1 O2 Mo2 121.22(14)
Mo8 O12 Mo2 133.96(17)
Mo8 O11 Mo7 142.02(18)
Mo3 O3 Mo2 126.67(15)
N2 Co1 N1 84.39(13)
N2 Co1 N3 93.36(14)
N2 Co1 N4 174.97(12)
N2 Co1 N5 93.90(13)
N2 Co1 N6 88.31(13)
N3 Co1 N1 90.86(13)
N3 Co1 N4 84.34(14)
N3 Co1 N5 93.39(13)
N3 Co1 N6 176.75(13)
N4 Co1 N1 91.16(13)
N4 Co1 N5 90.70(13)
N4 Co1 N6 94.21(13)
N5 Co1 N1 175.51(13)
N6 Co1 N1 92.08(13)
N6 Co1 N5 83.72(13)
C12 N1 Co1 130.1(3)
C12 N1 C1 118.5(3)
C1 N1 Co1 111.3(2)
C2 N2 Co1 111.8(2)
C3 N2 Co1 129.6(3)
C3 N2 C2 118.5(3)
C13 N3 Co1 112.2(3)
C24 N3 Co1 130.3(3)
C24 N3 C13 117.5(3)
C14 N4 Co1 111.6(3)
C15 N4 Co1 129.7(3)
C15 N4 C14 118.6(3)
C25 N5 Co1 112.2(2)
C36 N5 Co1 129.0(3)
C36 N5 C25 118.7(3)
C27 N6 Co1 129.7(3)
C27 N6 C26 117.5(3)
C26 N6 Co1 112.8(3)
N6 C27 H27 118.9
N6 C27 C28 122.2(4)
C28 C27 H27 118.9
C27 C28 H28 119.8
C29 C28 C27 120.3(4)
C29 C28 H28 119.8
C28 C29 H29 120.4
C28 C29 C30 119.2(4)
C30 C29 H29 120.4
C29 C30 C31 125.2(4)
C26 C30 C29 116.8(4)
C26 C30 C31 118.0(4)
C30 C31 H31 119.4
C32 C31 C30 121.1(4)
C32 C31 H31 119.4
C25 C33 C34 115.6(4)
C25 C33 C32 118.1(4)
C32 C33 C34 126.3(4)
N5 C25 C33 123.7(4)
N5 C25 C26 116.4(3)
C33 C25 C26 119.9(4)
N5 C36 H36 119.5
N5 C36 C35 121.0(4)
C35 C36 H36 119.5
C36 C35 H35 119.5
C34 C35 C36 120.9(4)
C34 C35 H35 119.5
C33 C34 H34 120.0
C35 C34 C33 119.9(4)
C35 C34 H34 120.0
C17 C16 H16 119.7
C17 C16 C15 120.6(4)
C15 C16 H16 119.7
C16 C17 H17 120.4
C16 C17 C18 119.2(4)
C18 C17 H17 120.4
C17 C18 C14 117.1(4)
C17 C18 C19 125.4(4)
C14 C18 C19 117.5(4)
N4 C14 C18 123.1(4)
N4 C14 C13 116.7(3)
C18 C14 C13 120.2(4)
N4 C15 C16 121.5(4)
N4 C15 H15 119.3
C16 C15 H15 119.3
N3 C13 C14 115.1(3)
N3 C13 C21 123.7(4)
C21 C13 C14 121.2(4)
N1 C12 H12 119.4
N1 C12 C11 121.3(4)
C11 C12 H12 119.4
C12 C11 H11 119.8
C10 C11 C12 120.4(4)
C10 C11 H11 119.8
C11 C10 H10 120.1
C11 C10 C9 119.9(4)
C9 C10 H10 120.1
C10 C9 C8 125.6(4)
C10 C9 C1 116.8(4)
C1 C9 C8 117.5(4)
C9 C8 H8 118.7
C7 C8 C9 122.5(4)
C7 C8 H8 118.7
C8 C7 H7 119.7
C8 C7 C6 120.6(4)
C6 C7 H7 119.7
C2 C6 C7 118.0(4)
C2 C6 C5 117.1(4)
C5 C6 C7 124.9(4)
N2 C2 C6 123.2(4)
N2 C2 C1 115.7(3)
C6 C2 C1 121.0(3)
N1 C1 C9 123.1(4)
N1 C1 C2 116.6(3)
C9 C1 C2 120.4(4)
N3 C24 H24 119.0
N3 C24 C23 122.0(4)
C23 C24 H24 119.0
C24 C23 H23 119.9
C22 C23 C24 120.2(4)
C22 C23 H23 119.9
C23 C22 H22 120.3
C23 C22 C21 119.4(4)
C21 C22 H22 120.3
C13 C21 C22 117.1(4)
C13 C21 C20 117.9(4)
C22 C21 C20 125.0(4)
C21 C20 H20 119.3
C19 C20 C21 121.5(4)
C19 C20 H20 119.3
N6 C26 C30 123.9(4)
N6 C26 C25 114.8(3)
C30 C26 C25 121.2(3)
C18 C19 H19 119.2
C20 C19 C18 121.6(4)
C20 C19 H19 119.2
C31 C32 C33 121.5(4)
C31 C32 H32 119.2
C33 C32 H32 119.2
N2 C3 H3 119.0
N2 C3 C4 121.9(4)
C4 C3 H3 119.0
C3 C4 H4 120.3
C5 C4 C3 119.4(4)
C5 C4 H4 120.3
C6 C5 H5 120.1
C4 C5 C6 119.8(4)
C4 C5 H5 120.1
H29A O29 H29B 84.5

loop_
_geom_bond_atom_site_label_1
_geom_bond_atom_site_label_2
_geom_bond_distance
Mo6 O7 1.784(3)
Mo6 O8 1.749(3)
Mo6 O17 1.721(3)
Mo6 O1 1.801(3)
Mo5 Mo7 3.2888(10)
Mo5 Mo4 3.3879(15)
Mo5 O7 2.363(3)
Mo5 O18 1.714(3)
Mo5 O6 1.930(3)
Mo5 O22 1.693(3)
Mo5 O10 1.911(3)
Mo5 O9 2.290(3)
Mo7 O10 1.939(3)
Mo7 O15 1.690(3)
Mo7 O9 2.314(3)
Mo7 O8 2.334(3)
Mo7 O16 1.688(3)
Mo7 O11 1.948(3)
Mo3 O9 1.834(3)
Mo3 O4 1.797(3)
Mo3 O24 1.703(3)
Mo3 O3 1.737(3)
Mo4 Mo1 3.3807(10)
Mo4 O7 2.624(3)
Mo4 O23 1.692(3)
Mo4 O19 1.703(3)
Mo4 O6 1.891(3)
Mo4 O5 1.871(3)
Mo4 O4 2.451(3)
Mo2 Mo1 3.3214(10)
Mo2 O1 2.292(3)
Mo2 O2 1.929(3)
Mo2 O12 1.958(3)
Mo2 O3 2.430(3)
Mo2 O25 1.682(3)
Mo2 O26 1.684(3)
Mo1 O5 1.959(3)
Mo1 O4 2.329(3)
Mo1 O1 2.428(3)
Mo1 O27 1.683(3)
Mo1 O28 1.709(3)
Mo1 O2 1.883(3)
Mo8 O12 1.832(3)
Mo8 O11 1.839(3)
Mo8 O13 1.702(4)
Mo8 O14 1.688(3)
O21 H21A 0.8502
O21 H21B 0.8498
O20 H20A 0.8670
O20 H20B 0.8443
Co1 N1 1.948(3)
Co1 N2 1.934(3)
Co1 N3 1.940(3)
Co1 N4 1.943(3)
Co1 N5 1.945(3)
Co1 N6 1.945(3)
N1 C12 1.330(5)
N1 C1 1.355(5)
N2 C2 1.366(5)
N2 C3 1.328(5)
N3 C13 1.368(5)
N3 C24 1.325(5)
N4 C14 1.359(5)
N4 C15 1.325(5)
N5 C25 1.360(5)
N5 C36 1.328(5)
N6 C27 1.331(5)
N6 C26 1.368(5)
C27 H27 0.9300
C27 C28 1.384(6)
C28 H28 0.9300
C28 C29 1.377(6)
C29 H29 0.9300
C29 C30 1.403(6)
C30 C31 1.427(6)
C30 C26 1.391(5)
C31 H31 0.9300
C31 C32 1.360(6)
C33 C25 1.409(5)
C33 C34 1.424(6)
C33 C32 1.419(6)
C25 C26 1.417(5)
C36 H36 0.9300
C36 C35 1.407(5)
C35 H35 0.9300
C35 C34 1.346(6)
C34 H34 0.9300
C16 H16 0.9300
C16 C17 1.368(6)
C16 C15 1.386(5)
C17 H17 0.9300
C17 C18 1.395(6)
C18 C14 1.398(5)
C18 C19 1.440(6)
C14 C13 1.416(5)
C15 H15 0.9300
C13 C21 1.384(5)
C12 H12 0.9300
C12 C11 1.409(5)
C11 H11 0.9300
C11 C10 1.346(6)
C10 H10 0.9300
C10 C9 1.402(6)
C9 C8 1.424(6)
C9 C1 1.407(5)
C8 H8 0.9300
C8 C7 1.340(6)
C7 H7 0.9300
C7 C6 1.439(6)
C6 C2 1.395(5)
C6 C5 1.397(6)
C2 C1 1.409(5)
C24 H24 0.9300
C24 C23 1.398(5)
C23 H23 0.9300
C23 C22 1.357(6)
C22 H22 0.9300
C22 C21 1.400(6)
C21 C20 1.429(6)
C20 H20 0.9300
C20 C19 1.339(7)
C19 H19 0.9300
C32 H32 0.9300
C3 H3 0.9300
C3 C4 1.398(6)
C4 H4 0.9300
C4 C5 1.383(6)
C5 H5 0.9300
O29 H29A 0.8455
O29 H29B 0.9527

loop_
_geom_torsion_atom_site_label_1
_geom_torsion_atom_site_label_2
_geom_torsion_atom_site_label_3
_geom_torsion_atom_site_label_4
_geom_torsion
Mo5 Mo4 O5 Mo1 -91.47(16)
Mo4 Mo1 O2 Mo2 83.92(17)
Mo1 Mo4 O6 Mo5 -92.09(16)
O7 Mo6 O8 Mo7 -29.6(2)
O7 Mo6 O1 Mo2 146.7(2)
O7 Mo6 O1 Mo1 -33.9(2)
O7 Mo4 O6 Mo5 -19.29(14)
O7 Mo4 O5 Mo1 -104.89(17)
O23 Mo4 O6 Mo5 166.52(17)
O23 Mo4 O5 Mo1 66.0(2)
O19 Mo4 O6 Mo5 58.12(19)
O19 Mo4 O5 Mo1 175.53(16)
O6 Mo4 O5 Mo1 -63.1(2)
O9 Mo3 O4 Mo4 20.74(19)
O9 Mo3 O4 Mo1 -99.93(19)
O9 Mo3 O3 Mo2 93.1(2)
O8 Mo6 O7 Mo5 22.1(2)
O8 Mo6 O7 Mo4 133.54(16)
O8 Mo6 O1 Mo2 25.2(3)
O8 Mo6 O1 Mo1 -155.47(17)
O5 Mo4 O6 Mo5 -63.0(2)
O5 Mo1 O2 Mo2 53.7(3)
O17 Mo6 O7 Mo5 140.64(16)
O17 Mo6 O7 Mo4 -107.91(17)
O17 Mo6 O8 Mo7 -148.15(17)
O17 Mo6 O1 Mo2 -94.5(3)
O17 Mo6 O1 Mo1 84.8(2)
O4 Mo3 O9 Mo5 -36.1(2)
O4 Mo3 O9 Mo7 141.2(2)
O4 Mo3 O3 Mo2 -29.5(2)
O4 Mo4 O6 Mo5 -107.40(17)
O4 Mo4 O5 Mo1 -16.75(14)
O4 Mo1 O2 Mo2 93.83(17)
O1 Mo6 O7 Mo5 -99.99(18)
O1 Mo6 O7 Mo4 11.5(2)
O1 Mo6 O8 Mo7 91.5(2)
O1 Mo1 O2 Mo2 20.17(14)
O27 Mo1 O2 Mo2 -175.29(16)
O28 Mo1 O2 Mo2 -67.84(18)
O24 Mo3 O9 Mo5 85.5(2)
O24 Mo3 O9 Mo7 -97.1(3)
O24 Mo3 O4 Mo4 -100.63(18)
O24 Mo3 O4 Mo1 138.70(19)
O24 Mo3 O3 Mo2 -148.62(18)
O12 Mo8 O11 Mo7 56.1(3)
O11 Mo8 O12 Mo2 81.7(2)
O3 Mo3 O9 Mo5 -156.99(17)
O3 Mo3 O9 Mo7 20.4(3)
O3 Mo3 O4 Mo4 141.27(15)
O3 Mo3 O4 Mo1 20.6(2)
O13 Mo8 O12 Mo2 -41.8(3)
O13 Mo8 O11 Mo7 -178.5(3)
O14 Mo8 O12 Mo2 -159.1(2)
O14 Mo8 O11 Mo7 -63.2(3)
Co1 N1 C12 C11 -177.4(3)
Co1 N1 C1 C9 177.9(3)
Co1 N1 C1 C2 -2.8(4)
Co1 N2 C2 C6 179.9(3)
Co1 N2 C2 C1 3.6(4)
Co1 N2 C3 C4 -178.4(3)
Co1 N3 C13 C14 2.3(4)
Co1 N3 C13 C21 -179.6(3)
Co1 N3 C24 C23 -179.3(3)
Co1 N4 C14 C18 175.6(3)
Co1 N4 C14 C13 -2.8(4)
Co1 N4 C15 C16 -173.9(3)
Co1 N5 C25 C33 -177.2(3)
Co1 N5 C25 C26 2.2(4)
Co1 N5 C36 C35 179.1(3)
Co1 N6 C27 C28 179.4(3)
Co1 N6 C26 C30 179.1(3)
Co1 N6 C26 C25 -1.2(4)
N1 C12 C11 C10 -0.9(7)
N2 C2 C1 N1 -0.5(5)
N2 C2 C1 C9 178.8(4)
N2 C3 C4 C5 -1.5(7)
N3 C13 C21 C22 -1.2(6)
N3 C13 C21 C20 178.7(3)
N3 C24 C23 C22 -0.9(6)
N4 C14 C13 N3 0.3(5)
N4 C14 C13 C21 -177.8(3)
N5 C25 C26 N6 -0.7(5)
N5 C25 C26 C30 179.0(4)
N5 C36 C35 C34 -2.1(6)
N6 C27 C28 C29 0.5(7)
C27 N6 C26 C30 -2.1(6)
C27 N6 C26 C25 177.6(4)
C27 C28 C29 C30 -0.6(7)
C28 C29 C30 C31 179.7(4)
C28 C29 C30 C26 -0.6(7)
C29 C30 C31 C32 179.4(5)
C29 C30 C26 N6 2.0(6)
C29 C30 C26 C25 -177.7(4)
C30 C31 C32 C33 -2.0(7)
C31 C30 C26 N6 -178.3(4)
C31 C30 C26 C25 2.0(6)
C33 C25 C26 N6 178.8(3)
C33 C25 C26 C30 -1.5(6)
C25 N5 C36 C35 0.3(6)
C25 C33 C34 C35 0.1(6)
C25 C33 C32 C31 2.5(6)
C36 N5 C25 C33 1.8(6)
C36 N5 C25 C26 -178.8(4)
C36 C35 C34 C33 1.8(6)
C34 C33 C25 N5 -2.0(6)
C34 C33 C25 C26 178.6(4)
C34 C33 C32 C31 -176.8(4)
C16 C17 C18 C14 0.5(6)
C16 C17 C18 C19 -179.9(4)
C17 C16 C15 N4 -1.3(6)
C17 C18 C14 N4 -0.5(6)
C17 C18 C14 C13 177.9(4)
C17 C18 C19 C20 179.9(4)
C18 C14 C13 N3 -178.2(3)
C18 C14 C13 C21 3.7(6)
C14 N4 C15 C16 1.3(6)
C14 C18 C19 C20 -0.5(6)
C14 C13 C21 C22 176.7(4)
C14 C13 C21 C20 -3.4(6)
C15 N4 C14 C18 -0.4(5)
C15 N4 C14 C13 -178.9(3)
C15 C16 C17 C18 0.4(6)
C13 N3 C24 C23 0.6(5)
C13 C21 C20 C19 1.1(6)
C12 N1 C1 C9 -1.1(6)
C12 N1 C1 C2 178.3(3)
C12 C11 C10 C9 0.0(7)
C11 C10 C9 C8 -177.6(5)
C11 C10 C9 C1 0.2(7)
C10 C9 C8 C7 177.9(5)
C10 C9 C1 N1 0.3(6)
C10 C9 C1 C2 -179.0(4)
C9 C8 C7 C6 -0.4(8)
C8 C9 C1 N1 178.3(4)
C8 C9 C1 C2 -1.0(6)
C8 C7 C6 C2 1.8(7)
C8 C7 C6 C5 -175.8(5)
C7 C6 C2 N2 -178.9(4)
C7 C6 C2 C1 -2.8(6)
C7 C6 C5 C4 177.9(5)
C6 C2 C1 N1 -176.9(4)
C6 C2 C1 C9 2.4(6)
C2 N2 C3 C4 0.7(6)
C2 C6 C5 C4 0.2(7)
C1 N1 C12 C11 1.3(6)
C1 C9 C8 C7 0.0(7)
C24 N3 C13 C14 -177.5(3)
C24 N3 C13 C21 0.5(5)
C24 C23 C22 C21 0.1(6)
C23 C22 C21 C13 0.9(6)
C23 C22 C21 C20 -179.0(4)
C22 C21 C20 C19 -179.0(4)
C21 C20 C19 C18 0.8(7)
C26 N6 C27 C28 0.8(6)
C26 C30 C31 C32 -0.3(7)
C19 C18 C14 N4 179.9(4)
C19 C18 C14 C13 -1.7(6)
C32 C33 C25 N5 178.7(4)
C32 C33 C25 C26 -0.7(6)
C32 C33 C34 C35 179.5(4)
C3 N2 C2 C6 0.6(6)
C3 N2 C2 C1 -175.7(4)
C3 C4 C5 C6 1.0(8)
C5 C6 C2 N2 -1.0(6)
C5 C6 C2 C1 175.0(4)
